data_7227330
loop_
_publ_author_name
'Pramanik, Apurba'
'Haldar, Debasish'

_publ_section_title
;
 Packing-induced solid-state fluorescence and thermochromic behavior of
 peptidic luminophores
;
_journal_issue 1
_journal_name_full 'RSC Adv.'
_journal_page_first 389
_journal_paper_doi 10.1039/C6RA24799G
_journal_volume 7
_journal_year 2017
_chemical_formula_moiety 'C25 H19 N3 O10'
_chemical_formula_sum 'C25 H19 N3 O10'
_chemical_formula_weight 521.43
_space_group_crystal_system triclinic
_space_group_IT_number 2
_space_group_name_Hall '-P 1'
_space_group_name_H-M_alt 'P -1'
_symmetry_space_group_name_Hall '-P 1'
_symmetry_space_group_name_H-M 'P -1'
_atom_sites_solution_hydrogens geom
_atom_sites_solution_primary direct
_audit_creation_date 2016-05-02
_audit_creation_method
;
Olex2 1.2
(compiled 2016.02.19 svn.r3266 for OlexSys, GUI svn.r5155)
;
_audit_update_record
;
2016-09-20 deposited with the CCDC.
2016-10-26 downloaded from the CCDC.
;
_cell_angle_alpha 108.556(8)
_cell_angle_beta 94.723(7)
_cell_angle_gamma 91.871(8)
_cell_formula_units_Z 2
_cell_length_a 7.8580(8)
_cell_length_b 11.5608(12)
_cell_length_c 13.8689(11)
_cell_measurement_reflns_used 3045
_cell_measurement_temperature 293(2)
_cell_measurement_theta_max 24.5550
_cell_measurement_theta_min 2.4620
_cell_volume 1188.1(2)
_computing_molecular_graphics 'Olex2 (Dolomanov et al., 2009)'
_computing_publication_material 'Olex2 (Dolomanov et al., 2009)'
_computing_structure_refinement 'ShelXL (Sheldrick, 2015)'
_computing_structure_solution 'ShelXT (Sheldrick, 2015)'
_diffrn_ambient_temperature 293(2)
_diffrn_measured_fraction_theta_full 0.997
_diffrn_measured_fraction_theta_max 0.997
_diffrn_measurement_device 'four-circle diffractometer'
_diffrn_measurement_device_type 'SuperNova, Dual, Cu at zero, Eos'
_diffrn_measurement_method '\w scans'
_diffrn_radiation_type MoK\a
_diffrn_radiation_wavelength 0.71073
_diffrn_reflns_av_R_equivalents 0.0261
_diffrn_reflns_av_unetI/netI 0.0651
_diffrn_reflns_Laue_measured_fraction_full 0.997
_diffrn_reflns_Laue_measured_fraction_max 0.997
_diffrn_reflns_limit_h_max 10
_diffrn_reflns_limit_h_min -9
_diffrn_reflns_limit_k_max 14
_diffrn_reflns_limit_k_min -15
_diffrn_reflns_limit_l_max 9
_diffrn_reflns_limit_l_min -17
_diffrn_reflns_number 7190
_diffrn_reflns_point_group_measured_fraction_full 0.997
_diffrn_reflns_point_group_measured_fraction_max 0.997
_diffrn_reflns_theta_full 24.911
_diffrn_reflns_theta_max 24.811
_diffrn_reflns_theta_min 1.862
_exptl_absorpt_coefficient_mu 0.115
_exptl_absorpt_correction_T_max 1.00000
_exptl_absorpt_correction_T_min 0.62019
_exptl_absorpt_correction_type multi-scan
_exptl_absorpt_process_details
;
CrysAlisPro, Agilent Technologies,
Version 1.171.37.34 (release 22-05-2014 CrysAlis171 .NET)
(compiled May 22 2014,16:03:01)
Empirical absorption correction using spherical harmonics,
 implemented in SCALE3 ABSPACK scaling algorithm.
;
_exptl_crystal_colour 'clear yellowish yellow'
_exptl_crystal_colour_lustre clear
_exptl_crystal_colour_modifier yellowish
_exptl_crystal_colour_primary yellow
_exptl_crystal_density_diffrn 1.458
_exptl_crystal_description plate
_exptl_crystal_F_000 506
_exptl_crystal_size_max 0.3258
_exptl_crystal_size_mid 0.2569
_exptl_crystal_size_min 0.2148
_refine_diff_density_max 0.211
_refine_diff_density_min -0.208
_refine_diff_density_rms 0.047
_refine_ls_extinction_method none
_refine_ls_goodness_of_fit_ref 1.041
_refine_ls_hydrogen_treatment constr
_refine_ls_matrix_type full
_refine_ls_number_parameters 346
_refine_ls_number_reflns 4050
_refine_ls_number_restraints 0
_refine_ls_restrained_S_all 1.041
_refine_ls_R_factor_all 0.1181
_refine_ls_R_factor_gt 0.0726
_refine_ls_shift/su_max 0.000
_refine_ls_shift/su_mean 0.000
_refine_ls_structure_factor_coef Fsqd
_refine_ls_weighting_details 'w=1/[\s^2^(Fo^2^)+(0.0731P)^2^+0.5675P] where P=(Fo^2^+2Fc^2^)/3'
_refine_ls_weighting_scheme calc
_refine_ls_wR_factor_gt 0.1679
_refine_ls_wR_factor_ref 0.1887
_reflns_Friedel_coverage 0.000
_reflns_number_gt 2437
_reflns_number_total 4050
_reflns_threshold_expression 'I > 2\s(I)'
_cod_data_source_file c6ra24799g2.cif
_cod_data_source_block ncaca
_cod_original_cell_volume 1188.0(2)
_cod_database_code 7227330
_shelx_space_group_comment
;
The symmetry employed for this shelxl refinement is uniquely defined
by the following loop, which should always be used as a source of
symmetry information in preference to the above space-group names.
They are only intended as comments.
;
_olex2_refinement_description
;
1. Fixed Uiso
 At 1.2 times of:
  All C(H) groups, All N(H) groups
 At 1.5 times of:
  All C(H,H,H) groups
2.a Aromatic/amide H refined with riding coordinates:
 C1(H1), C3(H3), C4(H4), C7(H7), C12(H12), C13(H13), C16(H16), C17(H17),
 N2(H2), N3(H3A)
2.b Idealised Me refined as rotating group:
 C22(H22A,H22B,H22C), C23(H23A,H23B,H23C), C25(H25A,H25B,H25C)
;
_shelx_shelxl_version_number 2014/7
_olex2_submission_special_instructions 'No special instructions were received'

loop_
_space_group_symop_operation_xyz
'x, y, z'
'-x, -y, -z'

loop_
_atom_site_label
_atom_site_type_symbol
_atom_site_fract_x
_atom_site_fract_y
_atom_site_fract_z
_atom_site_U_iso_or_equiv
_atom_site_adp_type
_atom_site_occupancy
_atom_site_site_symmetry_order
_atom_site_calc_flag
_atom_site_refinement_flags_posn
C1 C -0.1660(5) 0.2780(4) 0.8434(3) 0.0510(10) Uani 1 1 d .
H1 H -0.1461 0.1987 0.8043 0.061 Uiso 1 1 calc R
C2 C -0.2565(5) 0.2984(4) 0.9262(3) 0.0546(11) Uani 1 1 d .
C3 C -0.2884(6) 0.4142(4) 0.9870(3) 0.0620(12) Uani 1 1 d .
H3 H -0.3512 0.4248 1.0429 0.074 Uiso 1 1 calc R
C4 C -0.2261(5) 0.5133(4) 0.9638(3) 0.0606(12) Uani 1 1 d .
H4 H -0.2460 0.5923 1.0035 0.073 Uiso 1 1 calc R
C5 C -0.1342(5) 0.4936(4) 0.8810(3) 0.0488(10) Uani 1 1 d .
C6 C -0.1037(5) 0.3779(3) 0.8180(3) 0.0457(9) Uani 1 1 d .
C7 C -0.0133(5) 0.3677(4) 0.7306(3) 0.0478(10) Uani 1 1 d .
H7 H 0.0048 0.2905 0.6867 0.057 Uiso 1 1 calc R
C8 C 0.0464(5) 0.4673(3) 0.7105(3) 0.0434(9) Uani 1 1 d .
C9 C 0.0258(6) 0.5874(4) 0.7817(3) 0.0569(11) Uani 1 1 d .
C10 C 0.1361(5) 0.4462(4) 0.6150(3) 0.0445(9) Uani 1 1 d .
C11 C 0.2593(4) 0.5467(3) 0.5014(3) 0.0413(9) Uani 1 1 d .
C12 C 0.2845(5) 0.4397(3) 0.4218(3) 0.0476(10) Uani 1 1 d .
H12 H 0.2446 0.3640 0.4241 0.057 Uiso 1 1 calc R
C13 C 0.3688(5) 0.4470(3) 0.3400(3) 0.0458(9) Uani 1 1 d .
H13 H 0.3851 0.3765 0.2867 0.055 Uiso 1 1 calc R
C14 C 0.4277(4) 0.5585(3) 0.3380(2) 0.0395(9) Uani 1 1 d .
C15 C 0.4036(4) 0.6661(3) 0.4151(2) 0.0386(8) Uani 1 1 d .
C16 C 0.3176(5) 0.6568(3) 0.4968(3) 0.0435(9) Uani 1 1 d .
H16 H 0.2998 0.7275 0.5493 0.052 Uiso 1 1 calc R
C17 C 0.4699(4) 0.7780(3) 0.4067(3) 0.0415(9) Uani 1 1 d .
H17 H 0.4568 0.8507 0.4584 0.050 Uiso 1 1 calc R
C18 C 0.5509(4) 0.7816(3) 0.3260(3) 0.0403(9) Uani 1 1 d .
C19 C 0.5740(5) 0.6677(3) 0.2453(3) 0.0415(9) Uani 1 1 d .
C20 C 0.6217(5) 0.9014(3) 0.3228(3) 0.0462(9) Uani 1 1 d .
C21 C 0.7533(5) 1.0164(3) 0.2243(3) 0.0496(10) Uani 1 1 d .
C22 C 0.6161(6) 1.1070(4) 0.2266(3) 0.0678(13) Uani 1 1 d .
H22A H 0.5282 1.0712 0.1718 0.102 Uiso 1 1 calc GR
H22B H 0.6664 1.1800 0.2189 0.102 Uiso 1 1 calc GR
H22C H 0.5673 1.1271 0.2907 0.102 Uiso 1 1 calc GR
C23 C 0.8310(6) 0.9816(4) 0.1217(3) 0.0736(14) Uani 1 1 d .
H23A H 0.9144 0.9223 0.1204 0.110 Uiso 1 1 calc GR
H23B H 0.8850 1.0531 0.1136 0.110 Uiso 1 1 calc GR
H23C H 0.7423 0.9474 0.0671 0.110 Uiso 1 1 calc GR
C24 C 0.8980(6) 1.0718(4) 0.3080(3) 0.0556(11) Uani 1 1 d .
C25 C 1.1483(7) 1.0353(5) 0.3992(4) 0.110(2) Uani 1 1 d .
H25A H 1.2342 1.0715 0.3705 0.165 Uiso 1 1 calc GR
H25B H 1.1944 0.9693 0.4189 0.165 Uiso 1 1 calc GR
H25C H 1.1130 1.0958 0.4582 0.165 Uiso 1 1 calc GR
N1 N -0.3250(6) 0.1940(5) 0.9518(3) 0.0804(12) Uani 1 1 d .
N2 N 0.1746(4) 0.5450(3) 0.5870(2) 0.0459(8) Uani 1 1 d .
H2 H 0.1444 0.6141 0.6253 0.055 Uiso 1 1 calc R
N3 N 0.6809(4) 0.9052(3) 0.2364(2) 0.0505(8) Uani 1 1 d .
H3A H 0.6760 0.8387 0.1855 0.061 Uiso 1 1 calc R
O1 O -0.4306(5) 0.2110(4) 1.0132(3) 0.1134(14) Uani 1 1 d .
O2 O -0.2745(6) 0.0942(4) 0.9090(3) 0.1071(14) Uani 1 1 d .
O3 O -0.0706(4) 0.5942(2) 0.86165(19) 0.0599(8) Uani 1 1 d .
O4 O 0.0854(5) 0.6812(3) 0.7784(3) 0.0961(12) Uani 1 1 d .
O5 O 0.1685(4) 0.3431(2) 0.5683(2) 0.0607(8) Uani 1 1 d .
O6 O 0.5134(3) 0.5618(2) 0.25594(17) 0.0445(6) Uani 1 1 d .
O7 O 0.6449(3) 0.6583(2) 0.16868(19) 0.0558(7) Uani 1 1 d .
O8 O 0.6234(4) 0.9932(2) 0.39809(19) 0.0617(8) Uani 1 1 d .
O9 O 0.9237(4) 1.1790(3) 0.3548(2) 0.0741(9) Uani 1 1 d .
O10 O 1.0012(4) 0.9886(3) 0.3234(2) 0.0713(9) Uani 1 1 d .

loop_
_atom_site_aniso_label
_atom_site_aniso_U_11
_atom_site_aniso_U_22
_atom_site_aniso_U_33
_atom_site_aniso_U_23
_atom_site_aniso_U_13
_atom_site_aniso_U_12
C1 0.053(2) 0.056(2) 0.046(2) 0.0174(19) 0.0090(19) 0.007(2)
C2 0.055(3) 0.068(3) 0.047(2) 0.030(2) 0.003(2) -0.004(2)
C3 0.063(3) 0.084(3) 0.038(2) 0.017(2) 0.012(2) 0.004(3)
C4 0.069(3) 0.068(3) 0.038(2) 0.005(2) 0.011(2) 0.008(2)
C5 0.051(2) 0.055(2) 0.036(2) 0.0093(19) 0.0051(18) 0.000(2)
C6 0.046(2) 0.053(2) 0.040(2) 0.0164(18) 0.0074(18) 0.0040(19)
C7 0.052(2) 0.049(2) 0.044(2) 0.0140(18) 0.0110(19) 0.012(2)
C8 0.044(2) 0.049(2) 0.038(2) 0.0146(18) 0.0061(17) 0.0061(18)
C9 0.071(3) 0.051(3) 0.048(2) 0.013(2) 0.017(2) -0.004(2)
C10 0.041(2) 0.052(2) 0.040(2) 0.0133(19) 0.0059(17) 0.0060(19)
C11 0.037(2) 0.046(2) 0.041(2) 0.0142(17) 0.0070(17) 0.0063(18)
C12 0.053(2) 0.044(2) 0.049(2) 0.0191(18) 0.0081(19) 0.0022(19)
C13 0.057(3) 0.036(2) 0.041(2) 0.0059(17) 0.0107(19) 0.0075(18)
C14 0.038(2) 0.048(2) 0.0331(19) 0.0115(17) 0.0103(16) 0.0108(18)
C15 0.039(2) 0.041(2) 0.0347(19) 0.0097(16) 0.0056(16) 0.0082(17)
C16 0.047(2) 0.044(2) 0.037(2) 0.0081(17) 0.0106(18) 0.0103(18)
C17 0.049(2) 0.039(2) 0.033(2) 0.0058(16) 0.0094(17) 0.0098(18)
C18 0.040(2) 0.044(2) 0.0353(19) 0.0098(16) 0.0085(17) 0.0079(17)
C19 0.048(2) 0.043(2) 0.034(2) 0.0129(17) 0.0061(18) 0.0071(18)
C20 0.054(2) 0.048(2) 0.037(2) 0.0117(18) 0.0133(18) 0.0094(19)
C21 0.062(3) 0.045(2) 0.043(2) 0.0146(18) 0.009(2) 0.002(2)
C22 0.074(3) 0.065(3) 0.071(3) 0.032(2) 0.004(2) 0.001(2)
C23 0.097(4) 0.079(3) 0.049(3) 0.023(2) 0.024(3) 0.001(3)
C24 0.065(3) 0.049(2) 0.055(3) 0.014(2) 0.023(2) 0.014(2)
C25 0.083(4) 0.119(5) 0.100(4) 0.002(4) -0.031(3) 0.033(4)
N1 0.090(3) 0.095(3) 0.068(3) 0.043(3) 0.016(2) -0.001(3)
N2 0.049(2) 0.0467(18) 0.0434(18) 0.0132(15) 0.0145(15) 0.0061(15)
N3 0.074(2) 0.0438(18) 0.0340(17) 0.0102(14) 0.0153(16) 0.0029(17)
O1 0.130(3) 0.134(3) 0.097(3) 0.059(3) 0.050(3) -0.013(3)
O2 0.134(4) 0.083(3) 0.120(3) 0.050(3) 0.038(3) -0.002(3)
O3 0.080(2) 0.0515(17) 0.0452(16) 0.0080(13) 0.0223(15) -0.0002(15)
O4 0.146(3) 0.054(2) 0.085(2) 0.0106(18) 0.051(2) -0.020(2)
O5 0.076(2) 0.0521(17) 0.0607(18) 0.0210(14) 0.0302(15) 0.0179(15)
O6 0.0552(16) 0.0398(14) 0.0362(14) 0.0061(11) 0.0139(12) 0.0081(12)
O7 0.0739(19) 0.0517(16) 0.0407(15) 0.0078(12) 0.0267(14) 0.0077(14)
O8 0.093(2) 0.0450(16) 0.0445(16) 0.0062(13) 0.0247(15) 0.0025(15)
O9 0.080(2) 0.0526(18) 0.078(2) 0.0058(16) 0.0044(17) 0.0097(17)
O10 0.076(2) 0.0626(19) 0.0675(19) 0.0090(15) 0.0027(17) 0.0197(17)

loop_
_atom_type_symbol
_atom_type_description
_atom_type_scat_dispersion_real
_atom_type_scat_dispersion_imag
_atom_type_scat_source
C C 0.0033 0.0016 'International Tables Vol C Tables 4.2.6.8 and 6.1.1.4'
H H 0.0000 0.0000 'International Tables Vol C Tables 4.2.6.8 and 6.1.1.4'
N N 0.0061 0.0033 'International Tables Vol C Tables 4.2.6.8 and 6.1.1.4'
O O 0.0106 0.0060 'International Tables Vol C Tables 4.2.6.8 and 6.1.1.4'

loop_
_geom_angle_atom_site_label_1
_geom_angle_atom_site_label_2
_geom_angle_atom_site_label_3
_geom_angle
C2 C1 H1 120.5
C2 C1 C6 118.9(4)
C6 C1 H1 120.5
C1 C2 C3 122.8(4)
C1 C2 N1 119.1(4)
C3 C2 N1 118.1(4)
C2 C3 H3 120.5
C4 C3 C2 119.0(4)
C4 C3 H3 120.5
C3 C4 H4 120.7
C5 C4 C3 118.7(4)
C5 C4 H4 120.7
C4 C5 C6 123.1(4)
O3 C5 C4 117.1(4)
O3 C5 C6 119.8(3)
C1 C6 C7 124.0(4)
C5 C6 C1 117.5(3)
C5 C6 C7 118.5(4)
C6 C7 H7 119.2
C8 C7 C6 121.6(3)
C8 C7 H7 119.2
C7 C8 C9 119.2(3)
C7 C8 C10 117.2(3)
C9 C8 C10 123.6(4)
O3 C9 C8 117.6(4)
O4 C9 C8 126.2(4)
O4 C9 O3 116.3(4)
N2 C10 C8 117.2(3)
O5 C10 C8 118.5(4)
O5 C10 N2 124.2(3)
C12 C11 N2 122.4(3)
C16 C11 C12 119.5(3)
C16 C11 N2 118.1(3)
C11 C12 H12 120.1
C13 C12 C11 119.8(3)
C13 C12 H12 120.1
C12 C13 H13 120.3
C14 C13 C12 119.4(3)
C14 C13 H13 120.3
C13 C14 C15 122.1(3)
C13 C14 O6 117.7(3)
O6 C14 C15 120.2(3)
C14 C15 C16 117.6(3)
C14 C15 C17 118.1(3)
C16 C15 C17 124.3(3)
C11 C16 C15 121.6(3)
C11 C16 H16 119.2
C15 C16 H16 119.2
C15 C17 H17 119.1
C18 C17 C15 121.7(3)
C18 C17 H17 119.1
C17 C18 C19 119.4(3)
C17 C18 C20 119.3(3)
C19 C18 C20 121.3(3)
O6 C19 C18 117.9(3)
O7 C19 C18 125.9(3)
O7 C19 O6 116.1(3)
N3 C20 C18 118.1(3)
O8 C20 C18 120.1(3)
O8 C20 N3 121.8(4)
C22 C21 C23 110.3(3)
C24 C21 C22 111.0(3)
C24 C21 C23 107.4(3)
N3 C21 C22 110.7(3)
N3 C21 C23 107.9(3)
N3 C21 C24 109.5(3)
C21 C22 H22A 109.5
C21 C22 H22B 109.5
C21 C22 H22C 109.5
H22A C22 H22B 109.5
H22A C22 H22C 109.5
H22B C22 H22C 109.5
C21 C23 H23A 109.5
C21 C23 H23B 109.5
C21 C23 H23C 109.5
H23A C23 H23B 109.5
H23A C23 H23C 109.5
H23B C23 H23C 109.5
O9 C24 C21 125.2(4)
O9 C24 O10 121.9(4)
O10 C24 C21 112.9(3)
H25A C25 H25B 109.5
H25A C25 H25C 109.5
H25B C25 H25C 109.5
O10 C25 H25A 109.5
O10 C25 H25B 109.5
O10 C25 H25C 109.5
O1 N1 C2 118.6(5)
O1 N1 O2 123.6(5)
O2 N1 C2 117.8(4)
C10 N2 C11 126.8(3)
C10 N2 H2 116.6
C11 N2 H2 116.6
C20 N3 C21 123.1(3)
C20 N3 H3A 118.5
C21 N3 H3A 118.5
C5 O3 C9 123.0(3)
C19 O6 C14 122.6(3)
C24 O10 C25 116.2(4)

loop_
_geom_bond_atom_site_label_1
_geom_bond_atom_site_label_2
_geom_bond_distance
C1 H1 0.9300
C1 C2 1.362(5)
C1 C6 1.396(5)
C2 C3 1.380(6)
C2 N1 1.461(5)
C3 H3 0.9300
C3 C4 1.371(6)
C4 H4 0.9300
C4 C5 1.369(5)
C5 C6 1.387(5)
C5 O3 1.363(4)
C6 C7 1.430(5)
C7 H7 0.9300
C7 C8 1.347(5)
C8 C9 1.448(5)
C8 C10 1.506(5)
C9 O3 1.378(4)
C9 O4 1.183(5)
C10 N2 1.351(4)
C10 O5 1.209(4)
C11 C12 1.404(5)
C11 C16 1.360(5)
C11 N2 1.414(4)
C12 H12 0.9300
C12 C13 1.384(5)
C13 H13 0.9300
C13 C14 1.365(5)
C14 C15 1.389(4)
C14 O6 1.380(4)
C15 C16 1.396(5)
C15 C17 1.422(5)
C16 H16 0.9300
C17 H17 0.9300
C17 C18 1.344(4)
C18 C19 1.459(5)
C18 C20 1.490(5)
C19 O6 1.356(4)
C19 O7 1.216(4)
C20 N3 1.333(4)
C20 O8 1.228(4)
C21 C22 1.522(5)
C21 C23 1.534(5)
C21 C24 1.521(6)
C21 N3 1.452(5)
C22 H22A 0.9600
C22 H22B 0.9600
C22 H22C 0.9600
C23 H23A 0.9600
C23 H23B 0.9600
C23 H23C 0.9600
C24 O9 1.204(4)
C24 O10 1.334(4)
C25 H25A 0.9600
C25 H25B 0.9600
C25 H25C 0.9600
C25 O10 1.460(6)
N1 O1 1.213(5)
N1 O2 1.213(5)
N2 H2 0.8600
N3 H3A 0.8600

loop_
_geom_torsion_atom_site_label_1
_geom_torsion_atom_site_label_2
_geom_torsion_atom_site_label_3
_geom_torsion_atom_site_label_4
_geom_torsion
C1 C2 C3 C4 -0.4(6)
C1 C2 N1 O1 -166.6(4)
C1 C2 N1 O2 12.3(6)
C1 C6 C7 C8 -179.0(4)
C2 C1 C6 C5 1.6(5)
C2 C1 C6 C7 -177.4(4)
C2 C3 C4 C5 -0.1(6)
C3 C2 N1 O1 12.6(6)
C3 C2 N1 O2 -168.4(4)
C3 C4 C5 C6 1.3(6)
C3 C4 C5 O3 -178.4(4)
C4 C5 C6 C1 -2.1(6)
C4 C5 C6 C7 177.0(4)
C4 C5 O3 C9 179.2(4)
C5 C6 C7 C8 2.0(6)
C6 C1 C2 C3 -0.5(6)
C6 C1 C2 N1 178.7(4)
C6 C5 O3 C9 -0.6(6)
C6 C7 C8 C9 3.1(6)
C6 C7 C8 C10 -178.5(3)
C7 C8 C9 O3 -6.8(6)
C7 C8 C9 O4 172.6(5)
C7 C8 C10 N2 171.0(3)
C7 C8 C10 O5 -8.8(5)
C8 C9 O3 C5 5.6(6)
C8 C10 N2 C11 179.4(3)
C9 C8 C10 N2 -10.7(5)
C9 C8 C10 O5 169.5(4)
C10 C8 C9 O3 175.0(3)
C10 C8 C9 O4 -5.7(7)
C11 C12 C13 C14 0.5(5)
C12 C11 C16 C15 -0.6(5)
C12 C11 N2 C10 13.3(5)
C12 C13 C14 C15 -1.0(5)
C12 C13 C14 O6 179.0(3)
C13 C14 C15 C16 0.7(5)
C13 C14 C15 C17 179.9(3)
C13 C14 O6 C19 178.6(3)
C14 C15 C16 C11 0.1(5)
C14 C15 C17 C18 1.3(5)
C15 C14 O6 C19 -1.4(5)
C15 C17 C18 C19 -0.9(5)
C15 C17 C18 C20 -178.4(3)
C16 C11 C12 C13 0.3(5)
C16 C11 N2 C10 -166.9(3)
C16 C15 C17 C18 -179.6(3)
C17 C15 C16 C11 -179.0(3)
C17 C18 C19 O6 -0.7(5)
C17 C18 C19 O7 -179.9(4)
C17 C18 C20 N3 -171.2(3)
C17 C18 C20 O8 8.4(5)
C18 C19 O6 C14 1.8(5)
C18 C20 N3 C21 -179.8(3)
C19 C18 C20 N3 11.4(5)
C19 C18 C20 O8 -169.1(4)
C20 C18 C19 O6 176.8(3)
C20 C18 C19 O7 -2.5(6)
C21 C24 O10 C25 177.1(4)
C22 C21 C24 O9 -15.9(6)
C22 C21 C24 O10 166.3(3)
C22 C21 N3 C20 -67.5(5)
C23 C21 C24 O9 104.8(5)
C23 C21 C24 O10 -73.1(4)
C23 C21 N3 C20 171.7(3)
C24 C21 N3 C20 55.1(5)
N1 C2 C3 C4 -179.6(4)
N2 C11 C12 C13 -179.9(3)
N2 C11 C16 C15 179.5(3)
N3 C21 C24 O9 -138.3(4)
N3 C21 C24 O10 43.8(4)
O3 C5 C6 C1 177.6(3)
O3 C5 C6 C7 -3.3(5)
O4 C9 O3 C5 -173.8(4)
O5 C10 N2 C11 -0.9(6)
O6 C14 C15 C16 -179.3(3)
O6 C14 C15 C17 -0.1(5)
O7 C19 O6 C14 -178.9(3)
O8 C20 N3 C21 0.7(6)
O9 C24 O10 C25 -0.8(6)

loop_
_smtbx_masks_void_nr
_smtbx_masks_void_average_x
_smtbx_masks_void_average_y
_smtbx_masks_void_average_z
_smtbx_masks_void_volume
_smtbx_masks_void_count_electrons
1 0.222 0.173 0.164 30.1 0.9
2 -0.222 0.827 0.836 30.1 0.9
